data_4131810
loop_
_publ_author_name
'Jin, Mingoo'
'Chung, Tim S.'
'Seki, Tomohiro'
'Ito, Hajime'
'Garcia-Garibay, Miguel A'

_publ_section_title
;
 Phosphorescence Control Mediated by Molecular Rotation and Aurophilic
 Interactions in Amphidynamic Crystals of
 1,4-Bis[tri-(p-fluorophenyl)phosphane-gold(I)-ethynyl]benzene.
;
_journal_issue 49
_journal_name_full 'Journal of the American Chemical Society'
_journal_page_first 18115
_journal_page_last 18121
_journal_paper_doi 10.1021/jacs.7b11316
_journal_volume 139
_journal_year 2017
_chemical_formula_moiety 'C46 H28 Au2 F6 P2'
_chemical_formula_sum 'C46 H28 Au2 F6 P2'
_chemical_formula_weight 1150.60
_space_group_crystal_system triclinic
_space_group_IT_number 2
_space_group_name_Hall '-P 1'
_space_group_name_H-M_alt 'P -1'
_atom_sites_solution_hydrogens geom
_atom_sites_solution_primary direct
_atom_sites_solution_secondary difmap
_cell_angle_alpha 69.048(3)
_cell_angle_beta 67.782(3)
_cell_angle_gamma 65.550(4)
_cell_formula_units_Z 2
_cell_length_a 11.9564(13)
_cell_length_b 14.1676(17)
_cell_length_c 14.2228(15)
_cell_measurement_reflns_used 9304
_cell_measurement_temperature 193
_cell_measurement_theta_max 27.55
_cell_measurement_theta_min 3.13
_cell_volume 1971.7(4)
_computing_cell_refinement 'RAPID AUTO'
_computing_data_collection 'RAPID AUTO (Rigaku, ????)'
_computing_data_reduction 'RAPID AUTO'
_computing_molecular_graphics 'CrystalStructure 4.1'
_computing_publication_material 'CrystalStructure 4.1 (Rigaku, 2014)'
_computing_structure_refinement 'SHELXL2013 (Sheldrick, 2008)'
_computing_structure_solution 'Superflip (Palatinus, et al., 2007)'
_diffrn_ambient_temperature 193
_diffrn_detector_area_resol_mean 10.000
_diffrn_measured_fraction_theta_full 0.998
_diffrn_measured_fraction_theta_max 0.992
_diffrn_measurement_device_type 'Rigaku R-AXIS RAPID'
_diffrn_measurement_method \w
_diffrn_radiation_type 'Mo K\a'
_diffrn_radiation_wavelength 0.71075
_diffrn_reflns_av_R_equivalents 0.0918
_diffrn_reflns_Laue_measured_fraction_full 0.998
_diffrn_reflns_Laue_measured_fraction_max 0.992
_diffrn_reflns_limit_h_max 15
_diffrn_reflns_limit_h_min -15
_diffrn_reflns_limit_k_max 18
_diffrn_reflns_limit_k_min -17
_diffrn_reflns_limit_l_max 18
_diffrn_reflns_limit_l_min -18
_diffrn_reflns_number 19553
_diffrn_reflns_point_group_measured_fraction_full 0.998
_diffrn_reflns_point_group_measured_fraction_max 0.992
_diffrn_reflns_theta_full 25.242
_diffrn_reflns_theta_max 27.483
_diffrn_reflns_theta_min 3.137
_diffrn_standards_number 0
_exptl_absorpt_coefficient_mu 7.601
_exptl_absorpt_correction_T_max 0.653
_exptl_absorpt_correction_T_min 0.193
_exptl_absorpt_correction_type multi-scan
_exptl_absorpt_process_details 'ABSCOR (Rigaku, 1995)'
_exptl_crystal_colour colorless
_exptl_crystal_density_diffrn 1.938
_exptl_crystal_density_method 'not measured'
_exptl_crystal_description block
_exptl_crystal_F_000 1092.00
_exptl_crystal_size_max 0.141
_exptl_crystal_size_mid 0.081
_exptl_crystal_size_min 0.056
_refine_diff_density_max 2.52
_refine_diff_density_min -3.91
_refine_ls_extinction_method none
_refine_ls_goodness_of_fit_ref 1.079
_refine_ls_hydrogen_treatment constr
_refine_ls_number_parameters 403
_refine_ls_number_reflns 8990
_refine_ls_number_restraints 349
_refine_ls_R_factor_all 0.2031
_refine_ls_R_factor_gt 0.0929
_refine_ls_shift/su_max 0.000
_refine_ls_structure_factor_coef Fsqd
_refine_ls_weighting_details 'w = 1/[\s^2^(Fo^2^)+(0.1269P)^2^+21.5594P] where P=(Fo^2^+2Fc^2^)/3'
_refine_ls_weighting_scheme calc
_refine_ls_wR_factor_gt 0.2329
_refine_ls_wR_factor_ref 0.3064
_reflns_number_gt 3845
_reflns_number_total 8990
_reflns_threshold_expression F^2^>2.0\s(F^2^)
_cod_data_source_file ja7b11316_si_002.cif
_cod_data_source_block 1-193K
_cod_database_code 4131810

loop_
_space_group_symop_id
_space_group_symop_operation_xyz
1 +X,+Y,+Z
2 -X,-Y,-Z

loop_
_atom_site_label
_atom_site_type_symbol
_atom_site_fract_x
_atom_site_fract_y
_atom_site_fract_z
_atom_site_U_iso_or_equiv
_atom_site_adp_type
_atom_site_occupancy
_atom_site_site_symmetry_order
_atom_site_calc_flag
_atom_site_refinement_flags_posn
_atom_site_refinement_flags_adp
Au1 Au 0.98823(8) 0.81712(7) 0.14067(7) 0.0641(3) Uani 1 1 d . .
Au2 Au 0.98500(9) 0.65841(7) 0.35477(7) 0.0645(3) Uani 1 1 d . .
P3 P 0.9318(6) 0.5335(5) 0.3301(4) 0.0610(14) Uani 1 1 d . .
P4 P 0.8041(5) 0.9534(4) 0.1732(4) 0.0542(13) Uani 1 1 d . .
F41 F 1.3827(16) 0.1612(12) 0.2352(12) 0.099(4) Uani 1 1 d . U
F42 F 0.535(2) 0.393(2) 0.6858(13) 0.155(7) Uani 1 1 d . U
F43 F 0.7071(18) 0.7087(14) -0.0270(12) 0.113(4) Uani 1 1 d . U
F44 F 0.4203(16) 0.8130(15) 0.5506(11) 0.109(4) Uani 1 1 d . U
F45 F 0.6242(19) 1.1002(15) -0.2050(13) 0.116(4) Uani 1 1 d . U
F46 F 0.8595(17) 1.3343(12) 0.1991(12) 0.097(3) Uani 1 1 d . U
C5 C 0.8646(6) 0.5850(4) 0.2209(4) 0.091(4) Uani 1 1 d G U
C6 C 0.9417(7) 0.5739(4) 0.1213(4) 0.094(4) Uani 1 1 d G U
H6 H 1.0308 0.5375 0.1105 0.113 Uiso 1 1 calc R U
C7 C 0.8884(8) 0.6160(5) 0.0375(4) 0.096(4) Uani 1 1 d G U
H7 H 0.9412 0.6084 -0.0305 0.115 Uiso 1 1 calc R U
C8 C 0.7581(8) 0.6692(5) 0.0533(5) 0.099(4) Uani 1 1 d G U
C9 C 0.6810(7) 0.6803(5) 0.1529(5) 0.098(4) Uani 1 1 d G U
H9 H 0.5919 0.7167 0.1636 0.118 Uiso 1 1 calc R U
C10 C 0.7342(6) 0.6382(4) 0.2366(4) 0.095(4) Uani 1 1 d G U
H10 H 0.6815 0.6458 0.3047 0.114 Uiso 1 1 calc R U
C11 C 0.8121(6) 0.4896(4) 0.4366(4) 0.063(4) Uani 1 1 d G U
C12 C 0.7528(7) 0.4295(4) 0.4256(5) 0.064(4) Uani 1 1 d G U
H12 H 0.7763 0.4117 0.3609 0.077 Uiso 1 1 calc R U
C13 C 0.6592(8) 0.3954(5) 0.5094(6) 0.088(5) Uani 1 1 d G U
H13 H 0.6187 0.3543 0.5018 0.106 Uiso 1 1 calc R U
C14 C 0.6249(8) 0.4215(5) 0.6041(5) 0.105(6) Uani 1 1 d G U
C15 C 0.6842(8) 0.4816(5) 0.6151(4) 0.102(6) Uani 1 1 d G U
H15 H 0.6607 0.4994 0.6798 0.122 Uiso 1 1 calc R U
C16 C 0.7778(7) 0.5157(4) 0.5314(4) 0.078(5) Uani 1 1 d G U
H16 H 0.8183 0.5568 0.5389 0.093 Uiso 1 1 calc R U
C17 C 1.0674(6) 0.4174(4) 0.3062(5) 0.079(3) Uani 1 1 d G U
C18 C 1.0572(7) 0.3159(4) 0.3362(6) 0.082(3) Uani 1 1 d G U
H18 H 0.9766 0.3056 0.3727 0.099 Uiso 1 1 calc R U
C19 C 1.1649(8) 0.2294(4) 0.3127(7) 0.086(3) Uani 1 1 d G U
H19 H 1.1580 0.1600 0.3332 0.103 Uiso 1 1 calc R U
C20 C 1.2828(8) 0.2445(5) 0.2593(7) 0.087(3) Uani 1 1 d G U
C21 C 1.2929(6) 0.3460(5) 0.2293(7) 0.086(3) Uani 1 1 d G U
H21 H 1.3735 0.3563 0.1928 0.103 Uiso 1 1 calc R U
C22 C 1.1852(6) 0.4324(5) 0.2528(6) 0.082(3) Uani 1 1 d G U
H22 H 1.1922 0.5018 0.2324 0.098 Uiso 1 1 calc R U
C23 C 0.6813(6) 0.9167(4) 0.2879(4) 0.088(3) Uani 1 1 d G U
C24 C 0.5640(5) 0.9268(4) 0.2807(5) 0.089(3) Uani 1 1 d G U
H24 H 0.5447 0.9566 0.2151 0.107 Uiso 1 1 calc R U
C25 C 0.4748(5) 0.8931(5) 0.3695(5) 0.094(3) Uani 1 1 d G U
H25 H 0.3945 0.9000 0.3646 0.112 Uiso 1 1 calc R U
C26 C 0.5029(6) 0.8494(5) 0.4655(5) 0.097(3) Uani 1 1 d G U
C27 C 0.6203(7) 0.8394(5) 0.4727(4) 0.095(3) Uani 1 1 d G U
H27 H 0.6395 0.8095 0.5384 0.114 Uiso 1 1 calc R U
C28 C 0.7095(6) 0.8730(4) 0.3839(4) 0.091(3) Uani 1 1 d G U
H28 H 0.7897 0.8661 0.3888 0.109 Uiso 1 1 calc R U
C29 C 0.7391(7) 1.0051(4) 0.0636(4) 0.104(3) Uani 1 1 d G U
C30 C 0.7142(8) 1.1101(4) 0.0049(5) 0.107(3) Uani 1 1 d G U
H30 H 0.7209 1.1626 0.0274 0.128 Uiso 1 1 calc R U
C31 C 0.6797(9) 1.1382(5) -0.0869(5) 0.109(3) Uani 1 1 d G U
H31 H 0.6627 1.2099 -0.1270 0.131 Uiso 1 1 calc R U
C32 C 0.6700(9) 1.0613(5) -0.1199(5) 0.109(3) Uani 1 1 d G U
C33 C 0.6948(8) 0.9563(5) -0.0611(5) 0.107(3) Uani 1 1 d G U
H33 H 0.6882 0.9037 -0.0837 0.128 Uiso 1 1 calc R U
C34 C 0.7294(7) 0.9282(5) 0.0306(4) 0.105(3) Uani 1 1 d G U
H34 H 0.7463 0.8564 0.0707 0.126 Uiso 1 1 calc R U
C35 C 0.8197(7) 1.0701(4) 0.1854(5) 0.082(3) Uani 1 1 d G U
C36 C 0.9402(8) 1.0797(5) 0.1552(6) 0.082(3) Uani 1 1 d G U
H36 H 1.0137 1.0244 0.1305 0.098 Uiso 1 1 calc R U
C37 C 0.9533(9) 1.1704(5) 0.1610(7) 0.084(3) Uani 1 1 d G U
H37 H 1.0357 1.1769 0.1404 0.101 Uiso 1 1 calc R U
C38 C 0.8459(10) 1.2513(5) 0.1971(7) 0.087(3) Uani 1 1 d G U
C39 C 0.7254(10) 1.2417(4) 0.2273(7) 0.086(3) Uani 1 1 d G U
H39 H 0.6520 1.2971 0.2519 0.103 Uiso 1 1 calc R U
C40 C 0.7123(8) 1.1511(4) 0.2214(6) 0.084(3) Uani 1 1 d G U
H40 H 0.6299 1.1445 0.2421 0.101 Uiso 1 1 calc R U
C47 C 1.018(2) 0.7711(18) 0.3877(19) 0.072(3) Uani 1 1 d . U
C48 C 1.018(2) 0.8420(18) 0.4155(19) 0.073(3) Uani 1 1 d . U
C49 C 1.008(2) 0.9210(18) 0.4577(19) 0.073(3) Uani 1 1 d . U
C50 C 1.101(2) 0.9088(19) 0.5065(18) 0.073(3) Uani 1 1 d . U
H50 H 1.1719 0.8450 0.5095 0.087 Uiso 1 1 calc R U
C51 C 0.909(2) 1.0165(18) 0.4531(19) 0.073(3) Uani 1 1 d . U
H51 H 0.8471 1.0289 0.4199 0.088 Uiso 1 1 calc R U
C52 C 1.159(2) 0.7025(19) 0.0916(19) 0.078(4) Uani 1 1 d . U
C53 C 1.256(2) 0.6451(18) 0.0645(19) 0.076(4) Uani 1 1 d . U
C54 C 1.380(2) 0.5704(18) 0.0332(19) 0.074(3) Uani 1 1 d . U
C55 C 1.404(2) 0.5139(18) -0.0375(19) 0.073(3) Uani 1 1 d . U
H55 H 1.3374 0.5235 -0.0647 0.088 Uiso 1 1 calc R U
C56 C 1.477(2) 0.5561(18) 0.0684(19) 0.074(3) Uani 1 1 d . U
H56 H 1.4618 0.5955 0.1161 0.089 Uiso 1 1 calc R U

loop_
_atom_site_aniso_label
_atom_site_aniso_U_11
_atom_site_aniso_U_22
_atom_site_aniso_U_33
_atom_site_aniso_U_23
_atom_site_aniso_U_13
_atom_site_aniso_U_12
Au1 0.0478(5) 0.0600(5) 0.0699(6) -0.0227(4) -0.0078(4) -0.0049(4)
Au2 0.0752(7) 0.0607(6) 0.0714(6) -0.0266(4) -0.0241(5) -0.0221(5)
P3 0.062(4) 0.066(4) 0.069(3) -0.031(3) -0.013(3) -0.025(3)
P4 0.036(3) 0.047(3) 0.069(3) -0.023(2) -0.008(2) -0.001(2)
F41 0.085(6) 0.074(5) 0.118(8) -0.034(6) -0.016(6) -0.007(5)
F42 0.136(15) 0.23(2) 0.094(9) -0.017(12) 0.008(9) -0.109(13)
F43 0.130(10) 0.117(9) 0.089(7) -0.017(7) -0.056(7) -0.019(8)
F44 0.079(6) 0.155(9) 0.079(5) -0.013(6) -0.002(5) -0.056(7)
F45 0.137(9) 0.129(8) 0.107(7) -0.003(5) -0.069(6) -0.054(7)
F46 0.114(7) 0.081(6) 0.111(7) -0.035(6) -0.015(6) -0.047(5)
C5 0.113(9) 0.098(8) 0.077(6) -0.024(6) -0.048(7) -0.026(7)
C6 0.115(9) 0.100(8) 0.078(6) -0.023(6) -0.047(7) -0.023(7)
C7 0.116(9) 0.102(8) 0.078(6) -0.023(6) -0.048(7) -0.022(7)
C8 0.118(9) 0.104(8) 0.080(6) -0.020(6) -0.049(7) -0.022(7)
C9 0.116(9) 0.103(8) 0.080(6) -0.020(6) -0.048(7) -0.022(7)
C10 0.114(9) 0.101(8) 0.079(6) -0.021(6) -0.048(7) -0.023(7)
C11 0.057(11) 0.055(11) 0.066(8) -0.018(8) -0.024(8) 0.001(7)
C12 0.057(12) 0.046(10) 0.075(8) -0.011(8) -0.024(7) -0.001(7)
C13 0.077(14) 0.078(15) 0.089(9) -0.004(9) -0.019(9) -0.022(10)
C14 0.099(15) 0.140(19) 0.065(8) 0.011(10) -0.023(9) -0.056(11)
C15 0.080(14) 0.136(18) 0.074(10) -0.025(11) -0.005(9) -0.035(10)
C16 0.057(12) 0.096(15) 0.071(9) -0.037(9) -0.007(8) -0.012(9)
C17 0.076(6) 0.069(5) 0.101(7) -0.037(6) -0.021(6) -0.020(5)
C18 0.079(6) 0.067(5) 0.103(7) -0.035(6) -0.018(6) -0.018(5)
C19 0.082(6) 0.068(5) 0.104(7) -0.033(6) -0.019(6) -0.015(4)
C20 0.079(6) 0.071(5) 0.104(7) -0.034(5) -0.020(6) -0.013(4)
C21 0.076(6) 0.073(5) 0.104(7) -0.032(6) -0.020(6) -0.016(4)
C22 0.075(6) 0.070(5) 0.103(7) -0.034(6) -0.021(6) -0.019(5)
C23 0.072(6) 0.133(8) 0.071(5) -0.020(6) -0.011(4) -0.054(6)
C24 0.071(6) 0.135(8) 0.072(5) -0.019(6) -0.010(4) -0.055(6)
C25 0.072(6) 0.137(8) 0.076(5) -0.019(6) -0.008(4) -0.055(6)
C26 0.075(5) 0.139(8) 0.074(5) -0.017(5) -0.006(4) -0.053(6)
C27 0.077(6) 0.138(8) 0.072(5) -0.018(6) -0.010(4) -0.050(6)
C28 0.074(6) 0.135(8) 0.071(5) -0.019(6) -0.012(4) -0.052(6)
C29 0.131(8) 0.112(7) 0.097(6) -0.005(5) -0.057(5) -0.058(6)
C30 0.133(8) 0.113(7) 0.099(6) -0.004(5) -0.057(5) -0.057(6)
C31 0.134(8) 0.115(7) 0.100(6) -0.003(5) -0.058(5) -0.056(6)
C32 0.133(8) 0.120(6) 0.099(6) -0.004(5) -0.061(5) -0.056(6)
C33 0.133(8) 0.118(6) 0.098(6) -0.006(5) -0.060(5) -0.057(6)
C34 0.132(8) 0.114(7) 0.096(6) -0.006(5) -0.059(5) -0.058(6)
C35 0.097(6) 0.077(5) 0.086(7) -0.027(5) -0.020(6) -0.040(5)
C36 0.098(6) 0.077(5) 0.087(7) -0.027(5) -0.021(6) -0.040(5)
C37 0.100(6) 0.077(5) 0.090(6) -0.027(5) -0.020(6) -0.042(4)
C38 0.104(6) 0.077(5) 0.092(6) -0.029(5) -0.019(5) -0.042(4)
C39 0.102(6) 0.077(5) 0.090(6) -0.028(5) -0.018(6) -0.039(4)
C40 0.099(6) 0.078(5) 0.088(7) -0.027(5) -0.018(6) -0.040(4)
C47 0.071(8) 0.059(6) 0.093(8) -0.030(5) -0.039(6) -0.003(6)
C48 0.072(7) 0.058(6) 0.094(7) -0.031(5) -0.038(5) -0.003(5)
C49 0.072(7) 0.059(6) 0.094(7) -0.032(5) -0.038(5) -0.002(5)
C50 0.071(7) 0.059(6) 0.095(7) -0.032(5) -0.037(5) -0.001(5)
C51 0.072(7) 0.059(6) 0.094(7) -0.032(5) -0.038(6) -0.002(5)
C52 0.048(6) 0.060(7) 0.091(8) -0.024(6) -0.011(6) 0.011(5)
C53 0.048(6) 0.059(7) 0.092(7) -0.026(5) -0.010(5) 0.010(5)
C54 0.047(6) 0.058(6) 0.093(7) -0.029(5) -0.011(5) 0.008(5)
C55 0.046(7) 0.058(7) 0.095(8) -0.029(5) -0.013(6) 0.005(5)
C56 0.048(6) 0.059(7) 0.092(8) -0.032(5) -0.012(5) 0.009(5)

loop_
_atom_type_symbol
_atom_type_description
_atom_type_scat_dispersion_real
_atom_type_scat_dispersion_imag
_atom_type_scat_source
C C 0.0033 0.0016
;
International Tables for Crystallography
(Vol. C, Tables 4.2.6.8 and 6.1.1.4)
;
H H 0.0000 0.0000
;
International Tables for Crystallography
(Vol. C, Table 6.1.1.4)
;
Au Au -2.0133 8.8022
;
International Tables for Crystallography
(Vol. C, Tables 4.2.6.8 and 6.1.1.4)
;
F F 0.0171 0.0103
;
International Tables for Crystallography
(Vol. C, Tables 4.2.6.8 and 6.1.1.4)
;
P P 0.1023 0.0942
;
International Tables for Crystallography
(Vol. C, Tables 4.2.6.8 and 6.1.1.4)
;

loop_
_geom_angle_atom_site_label_1
_geom_angle_atom_site_label_2
_geom_angle_atom_site_label_3
_geom_angle
_geom_angle_site_symmetry_1
_geom_angle_site_symmetry_3
C52 Au1 P4 172.9(7) . .
C52 Au1 Au2 83.4(7) . .
P4 Au1 Au2 103.65(14) . .
C47 Au2 P3 174.9(8) . .
C47 Au2 Au1 83.0(7) . .
P3 Au2 Au1 99.74(15) . .
C11 P3 C17 107.5(4) . .
C11 P3 C5 103.8(4) . .
C17 P3 C5 107.3(4) . .
C11 P3 Au2 113.8(3) . .
C17 P3 Au2 112.0(4) . .
C5 P3 Au2 111.9(3) . .
C29 P4 C35 102.8(4) . .
C29 P4 C23 107.1(4) . .
C35 P4 C23 106.7(4) . .
C29 P4 Au1 109.0(3) . .
C35 P4 Au1 115.8(4) . .
C23 P4 Au1 114.5(3) . .
C6 C5 C10 120.0 . .
C6 C5 P3 120.8(3) . .
C10 C5 P3 119.2(3) . .
C5 C6 C7 120.0 . .
C5 C6 H6 120.0 . .
C7 C6 H6 120.0 . .
C6 C7 C8 120.0 . .
C6 C7 H7 120.0 . .
C8 C7 H7 120.0 . .
F43 C8 C9 120.1(9) . .
F43 C8 C7 119.9(9) . .
C9 C8 C7 120.0 . .
C8 C9 C10 120.0 . .
C8 C9 H9 120.0 . .
C10 C9 H9 120.0 . .
C5 C10 C9 120.0 . .
C5 C10 H10 120.0 . .
C9 C10 H10 120.0 . .
C12 C11 C16 120.0 . .
C12 C11 P3 120.3(2) . .
C16 C11 P3 119.7(2) . .
C11 C12 C13 120.0 . .
C11 C12 H12 120.0 . .
C13 C12 H12 120.0 . .
C14 C13 C12 120.0 . .
C14 C13 H13 120.0 . .
C12 C13 H13 120.0 . .
F42 C14 C13 122.9(11) . .
F42 C14 C15 117.1(11) . .
C13 C14 C15 120.0 . .
C16 C15 C14 120.0 . .
C16 C15 H15 120.0 . .
C14 C15 H15 120.0 . .
C15 C16 C11 120.0 . .
C15 C16 H16 120.0 . .
C11 C16 H16 120.0 . .
C18 C17 C22 120.0 . .
C18 C17 P3 122.5(3) . .
C22 C17 P3 117.4(3) . .
C17 C18 C19 120.0 . .
C17 C18 H18 120.0 . .
C19 C18 H18 120.0 . .
C20 C19 C18 120.0 . .
C20 C19 H19 120.0 . .
C18 C19 H19 120.0 . .
F41 C20 C19 118.6(9) . .
F41 C20 C21 121.4(9) . .
C19 C20 C21 120.0 . .
C22 C21 C20 120.0 . .
C22 C21 H21 120.0 . .
C20 C21 H21 120.0 . .
C21 C22 C17 120.0 . .
C21 C22 H22 120.0 . .
C17 C22 H22 120.0 . .
C24 C23 C28 120.0 . .
C24 C23 P4 121.7(2) . .
C28 C23 P4 118.2(2) . .
C25 C24 C23 120.0 . .
C25 C24 H24 120.0 . .
C23 C24 H24 120.0 . .
C26 C25 C24 120.0 . .
C26 C25 H25 120.0 . .
C24 C25 H25 120.0 . .
F44 C26 C25 120.6(8) . .
F44 C26 C27 119.3(8) . .
C25 C26 C27 120.0 . .
C28 C27 C26 120.0 . .
C28 C27 H27 120.0 . .
C26 C27 H27 120.0 . .
C27 C28 C23 120.0 . .
C27 C28 H28 120.0 . .
C23 C28 H28 120.0 . .
C34 C29 C30 120.0 . .
C34 C29 P4 114.5(2) . .
C30 C29 P4 125.0(2) . .
C29 C30 C31 120.0 . .
C29 C30 H30 120.0 . .
C31 C30 H30 120.0 . .
C32 C31 C30 120.0 . .
C32 C31 H31 120.0 . .
C30 C31 H31 120.0 . .
F45 C32 C31 114.4(9) . .
F45 C32 C33 125.3(9) . .
C31 C32 C33 120.0 . .
C34 C33 C32 120.0 . .
C34 C33 H33 120.0 . .
C32 C33 H33 120.0 . .
C29 C34 C33 120.0 . .
C29 C34 H34 120.0 . .
C33 C34 H34 120.0 . .
C36 C35 C40 120.0 . .
C36 C35 P4 119.4(3) . .
C40 C35 P4 120.6(3) . .
C37 C36 C35 120.0 . .
C37 C36 H36 120.0 . .
C35 C36 H36 120.0 . .
C36 C37 C38 120.0 . .
C36 C37 H37 120.0 . .
C38 C37 H37 120.0 . .
F46 C38 C39 121.0(10) . .
F46 C38 C37 119.0(10) . .
C39 C38 C37 120.0 . .
C40 C39 C38 120.0 . .
C40 C39 H39 120.0 . .
C38 C39 H39 120.0 . .
C39 C40 C35 120.0 . .
C39 C40 H40 120.0 . .
C35 C40 H40 120.0 . .
C48 C47 Au2 169(2) . .
C47 C48 C49 174(3) . .
C51 C49 C48 122(2) . .
C51 C49 C50 116(2) . .
C48 C49 C50 122(2) . .
C51 C50 C49 122(2) 2_776 .
C51 C50 H50 119.0 2_776 .
C49 C50 H50 119.0 . .
C50 C51 C49 122(2) 2_776 .
C50 C51 H51 119.1 2_776 .
C49 C51 H51 119.1 . .
C53 C52 Au1 175(3) . .
C52 C53 C54 178(3) . .
C56 C54 C55 118(2) . .
C56 C54 C53 122(2) . .
C55 C54 C53 120(2) . .
C54 C55 C56 120(2) . 2_865
C54 C55 H55 120.2 . .
C56 C55 H55 120.2 2_865 .
C54 C56 C55 122(2) . 2_865
C54 C56 H56 119.1 . .
C55 C56 H56 119.1 2_865 .

loop_
_geom_bond_atom_site_label_1
_geom_bond_atom_site_label_2
_geom_bond_distance
_geom_bond_site_symmetry_2
Au1 C52 2.07(2) .
Au1 P4 2.267(5) .
Au1 Au2 3.0686(13) .
Au2 C47 2.03(2) .
Au2 P3 2.281(6) .
P3 C11 1.776(8) .
P3 C17 1.795(8) .
P3 C5 1.801(8) .
P4 C29 1.789(7) .
P4 C35 1.812(8) .
P4 C23 1.817(8) .
F41 C20 1.323(16) .
F42 C14 1.322(18) .
F43 C8 1.333(15) .
F44 C26 1.333(15) .
F45 C32 1.357(15) .
F46 C38 1.262(15) .
C5 C6 1.3899 .
C5 C10 1.3900 .
C6 C7 1.3900 .
C6 H6 0.9500 .
C7 C8 1.3901 .
C7 H7 0.9500 .
C8 C9 1.3900 .
C9 C10 1.3900 .
C9 H9 0.9500 .
C10 H10 0.9500 .
C11 C12 1.3897 .
C11 C16 1.3900 .
C12 C13 1.3901 .
C12 H12 0.9500 .
C13 C14 1.3900 .
C13 H13 0.9500 .
C14 C15 1.3900 .
C15 C16 1.3899 .
C15 H15 0.9500 .
C16 H16 0.9500 .
C17 C18 1.3898 .
C17 C22 1.3900 .
C18 C19 1.3901 .
C18 H18 0.9500 .
C19 C20 1.3899 .
C19 H19 0.9500 .
C20 C21 1.3900 .
C21 C22 1.3900 .
C21 H21 0.9500 .
C22 H22 0.9500 .
C23 C24 1.3900 .
C23 C28 1.3900 .
C24 C25 1.3900 .
C24 H24 0.9500 .
C25 C26 1.3899 .
C25 H25 0.9500 .
C26 C27 1.3901 .
C27 C28 1.3900 .
C27 H27 0.9500 .
C28 H28 0.9500 .
C29 C34 1.3900 .
C29 C30 1.3901 .
C30 C31 1.3901 .
C30 H30 0.9500 .
C31 C32 1.3899 .
C31 H31 0.9500 .
C32 C33 1.3901 .
C33 C34 1.3900 .
C33 H33 0.9500 .
C34 H34 0.9500 .
C35 C36 1.3899 .
C35 C40 1.3900 .
C36 C37 1.3899 .
C36 H36 0.9500 .
C37 C38 1.3900 .
C37 H37 0.9500 .
C38 C39 1.3899 .
C39 C40 1.3897 .
C39 H39 0.9500 .
C40 H40 0.9500 .
C47 C48 1.20(3) .
C48 C49 1.39(3) .
C49 C51 1.38(3) .
C49 C50 1.45(3) .
C50 C51 1.32(3) 2_776
C50 H50 0.9500 .
C51 C50 1.32(3) 2_776
C51 H51 0.9500 .
C52 C53 1.12(3) .
C53 C54 1.44(3) .
C54 C56 1.34(3) .
C54 C55 1.38(3) .
C55 C56 1.37(3) 2_865
C55 H55 0.9500 .
C56 C55 1.37(3) 2_865
C56 H56 0.9500 .

loop_
_geom_torsion_atom_site_label_1
_geom_torsion_atom_site_label_2
_geom_torsion_atom_site_label_3
_geom_torsion_atom_site_label_4
_geom_torsion
_geom_torsion_site_symmetry_4
C11 P3 C5 C6 -145.0(2) .
C17 P3 C5 C6 -31.4(5) .
Au2 P3 C5 C6 91.9(3) .
C11 P3 C5 C10 36.3(4) .
C17 P3 C5 C10 149.9(3) .
Au2 P3 C5 C10 -86.9(3) .
C10 C5 C6 C7 0.0 .
P3 C5 C6 C7 -178.7(3) .
C5 C6 C7 C8 0.0 .
C6 C7 C8 F43 -179.4(10) .
C6 C7 C8 C9 0.0 .
F43 C8 C9 C10 179.4(10) .
C7 C8 C9 C10 0.0 .
C6 C5 C10 C9 0.0 .
P3 C5 C10 C9 178.8(3) .
C8 C9 C10 C5 0.0 .
C17 P3 C11 C12 -67.5(4) .
C5 P3 C11 C12 46.0(4) .
Au2 P3 C11 C12 167.86(17) .
C17 P3 C11 C16 112.5(3) .
C5 P3 C11 C16 -134.0(2) .
Au2 P3 C11 C16 -12.1(4) .
C16 C11 C12 C13 0.0 .
P3 C11 C12 C13 180.0(3) .
C11 C12 C13 C14 0.0 .
C12 C13 C14 F42 178.5(14) .
C12 C13 C14 C15 0.0 .
F42 C14 C15 C16 -178.5(13) .
C13 C14 C15 C16 0.0 .
C14 C15 C16 C11 0.0 .
C12 C11 C16 C15 0.0 .
P3 C11 C16 C15 -180.0(3) .
C11 P3 C17 C18 23.4(5) .
C5 P3 C17 C18 -87.7(4) .
Au2 P3 C17 C18 149.10(17) .
C11 P3 C17 C22 -158.6(2) .
C5 P3 C17 C22 90.4(4) .
Au2 P3 C17 C22 -32.9(4) .
C22 C17 C18 C19 0.0 .
P3 C17 C18 C19 178.0(3) .
C17 C18 C19 C20 0.0 .
C18 C19 C20 F41 -177.9(10) .
C18 C19 C20 C21 0.0 .
F41 C20 C21 C22 177.8(10) .
C19 C20 C21 C22 0.0 .
C20 C21 C22 C17 0.0 .
C18 C17 C22 C21 0.0 .
P3 C17 C22 C21 -178.1(3) .
C29 P4 C23 C24 2.3(5) .
C35 P4 C23 C24 111.9(3) .
Au1 P4 C23 C24 -118.7(3) .
C29 P4 C23 C28 179.3(2) .
C35 P4 C23 C28 -71.1(4) .
Au1 P4 C23 C28 58.3(3) .
C28 C23 C24 C25 0.0 .
P4 C23 C24 C25 177.0(3) .
C23 C24 C25 C26 0.0 .
C24 C25 C26 F44 -177.4(11) .
C24 C25 C26 C27 0.0 .
F44 C26 C27 C28 177.4(11) .
C25 C26 C27 C28 0.0 .
C26 C27 C28 C23 0.0 .
C24 C23 C28 C27 0.0 .
P4 C23 C28 C27 -177.1(3) .
C35 P4 C29 C34 173.9(2) .
C23 P4 C29 C34 -74.0(4) .
Au1 P4 C29 C34 50.5(3) .
C35 P4 C29 C30 2.0(5) .
C23 P4 C29 C30 114.2(3) .
Au1 P4 C29 C30 -121.4(2) .
C34 C29 C30 C31 0.0 .
P4 C29 C30 C31 171.4(3) .
C29 C30 C31 C32 0.0 .
C30 C31 C32 F45 174.2(11) .
C30 C31 C32 C33 0.0 .
F45 C32 C33 C34 -173.5(12) .
C31 C32 C33 C34 0.0 .
C30 C29 C34 C33 0.0 .
P4 C29 C34 C33 -172.3(3) .
C32 C33 C34 C29 0.0 .
C29 P4 C35 C36 -106.5(3) .
C23 P4 C35 C36 141.0(2) .
Au1 P4 C35 C36 12.3(4) .
C29 P4 C35 C40 71.5(4) .
C23 P4 C35 C40 -41.0(4) .
Au1 P4 C35 C40 -169.75(17) .
C40 C35 C36 C37 0.0 .
P4 C35 C36 C37 178.0(3) .
C35 C36 C37 C38 0.0 .
C36 C37 C38 F46 -178.0(10) .
C36 C37 C38 C39 0.0 .
F46 C38 C39 C40 178.0(10) .
C37 C38 C39 C40 0.0 .
C38 C39 C40 C35 0.0 .
C36 C35 C40 C39 0.0 .
P4 C35 C40 C39 -178.0(3) .
C51 C49 C50 C51 2(4) 2_776
C48 C49 C50 C51 -180(3) 2_776
C48 C49 C51 C50 180(3) 2_776
C50 C49 C51 C50 -2(4) 2_776
C56 C54 C55 C56 1(4) 2_865
C53 C54 C55 C56 179(2) 2_865
C55 C54 C56 C55 -1(4) 2_865
C53 C54 C56 C55 -179(2) 2_865
